data_7025485
loop_
_publ_author_name
'Constable, Edwin C.'
'Zhang, Guoqi'
'Housecroft, Catherine E.'
'Zampese, Jennifer A.'

_publ_section_title
;
 Mix and match: templating chiral Schiff base ligands to suit the needs of
 the metal ion.
;
_journal_issue 22
_journal_name_full 'Dalton transactions (Cambridge, England : 2003)'
_journal_page_first 5332
_journal_page_last 5340
_journal_paper_doi 10.1039/c001145b
_journal_volume 39
_journal_year 2010
_chemical_absolute_configuration ad
_chemical_formula_moiety '4(C72 H56 Fe2 N12), 16(F6 P), 8(C3 H6 O), 5(C2 H3 N), 3(H2 O)'
_chemical_formula_sum 'C322 H293 F96 Fe8 N53 O11 P16'
_chemical_formula_weight 7847.43
_chemical_name_systematic
;
?
;
_space_group_IT_number 80
_symmetry_cell_setting tetragonal
_symmetry_space_group_name_Hall 'I 4bw'
_symmetry_space_group_name_H-M 'I 41'
_atom_sites_solution_hydrogens geom
_atom_sites_solution_primary direct
_atom_sites_solution_secondary difmap
_audit_creation_method SHELXL-97
_cell_angle_alpha 90.00
_cell_angle_beta 90.00
_cell_angle_gamma 90.00
_cell_formula_units_Z 2
_cell_length_a 20.413(3)
_cell_length_b 20.413(3)
_cell_length_c 40.992(8)
_cell_measurement_temperature 173(2)
_cell_volume 17081(5)
_computing_cell_refinement 'Stoe IPDS'
_computing_data_collection 'Stoe IPDS'
_computing_data_reduction 'Stoe IPDS'
_computing_molecular_graphics 'Bruker SHELXTL'
_computing_publication_material 'Bruker SHELXTL'
_computing_structure_refinement 'SHELXL-97 (Sheldrick, 1997)'
_computing_structure_solution 'SHELXS-97 (Sheldrick, 1990)'
_diffrn_ambient_temperature 173(2)
_diffrn_measured_fraction_theta_full 0.998
_diffrn_measured_fraction_theta_max 0.998
_diffrn_measurement_device_type 'Stoe IPDS'
_diffrn_measurement_method '\w scans'
_diffrn_radiation_monochromator graphite
_diffrn_radiation_source 'fine-focus sealed tube'
_diffrn_radiation_type MoK\a
_diffrn_radiation_wavelength 0.71073
_diffrn_reflns_av_R_equivalents 0.1090
_diffrn_reflns_av_sigmaI/netI 0.0395
_diffrn_reflns_limit_h_max 27
_diffrn_reflns_limit_h_min -27
_diffrn_reflns_limit_k_max 27
_diffrn_reflns_limit_k_min -27
_diffrn_reflns_limit_l_max 55
_diffrn_reflns_limit_l_min -55
_diffrn_reflns_number 188444
_diffrn_reflns_theta_full 28.50
_diffrn_reflns_theta_max 28.50
_diffrn_reflns_theta_min 2.00
_exptl_absorpt_coefficient_mu 0.523
_exptl_absorpt_correction_T_max 0.9025
_exptl_absorpt_correction_T_min 0.8380
_exptl_absorpt_correction_type multi-scan
_exptl_absorpt_process_details '(Blessing, 1951)'
_exptl_crystal_colour black
_exptl_crystal_density_diffrn 1.525
_exptl_crystal_density_method 'not measured'
_exptl_crystal_description block
_exptl_crystal_F_000 7980
_exptl_crystal_size_max 0.35
_exptl_crystal_size_mid 0.20
_exptl_crystal_size_min 0.20
_refine_diff_density_max 0.486
_refine_diff_density_min -0.463
_refine_diff_density_rms 0.058
_refine_ls_abs_structure_details 'Flack H D (1983), Acta Cryst. A39, 876-881'
_refine_ls_abs_structure_Flack 0.031(9)
_refine_ls_extinction_method none
_refine_ls_goodness_of_fit_ref 1.101
_refine_ls_hydrogen_treatment constr
_refine_ls_matrix_type full
_refine_ls_number_parameters 1271
_refine_ls_number_reflns 21629
_refine_ls_number_restraints 14
_refine_ls_restrained_S_all 1.117
_refine_ls_R_factor_all 0.0481
_refine_ls_R_factor_gt 0.0461
_refine_ls_shift/su_max 0.008
_refine_ls_shift/su_mean 0.000
_refine_ls_structure_factor_coef Fsqd
_refine_ls_weighting_details 'calc w=1/[\s^2^(Fo^2^)+(0.0586P)^2^+15.7916P] where P=(Fo^2^+2Fc^2^)/3'
_refine_ls_weighting_scheme calc
_refine_ls_wR_factor_gt 0.1188
_refine_ls_wR_factor_ref 0.1204
_reflns_number_gt 20883
_reflns_number_total 21629
_reflns_threshold_expression >2sigma(I)
_cod_data_source_file c001145b.txt
_cod_data_source_block gq128
_cod_depositor_comments
;
The following automatic conversions were performed:

'_symmetry_cell_setting' value 'Tetragonal' changed to 'tetragonal'
according to /home/saulius/struct/CIF-dictionaries/cif_core.dic
dictionary named 'cif_core.dic' version 2.4.2 from 2011-04-26.

Automatic conversion script
Id: cif_fix_values 1891 2012-01-12 08:04:46Z andrius 
;
_cod_original_cell_volume 17080(5)
_cod_original_sg_symbol_Hall I4bw
_cod_original_sg_symbol_H-M I4(1)
_cod_database_code 7025485

loop_
_symmetry_equiv_pos_as_xyz
'x, y, z'
'-x+1/2, -y+1/2, z+1/2'
'-y, x+1/2, z+1/4'
'y+1/2, -x, z+3/4'
'x+1/2, y+1/2, z+1/2'
'-x+1, -y+1, z+1'
'-y+1/2, x+1, z+3/4'
'y+1, -x+1/2, z+5/4'

loop_
_atom_site_label
_atom_site_type_symbol
_atom_site_fract_x
_atom_site_fract_y
_atom_site_fract_z
_atom_site_U_iso_or_equiv
_atom_site_adp_type
_atom_site_occupancy
_atom_site_symmetry_multiplicity
_atom_site_calc_flag
_atom_site_refinement_flags
_atom_site_disorder_assembly
_atom_site_disorder_group
Fe1A Fe 0.619742(16) 0.432380(16) 0.991288(8) 0.02566(7) Uani 1 1 d . . .
N1A N 0.71099(11) 0.46232(11) 0.99415(6) 0.0356(5) Uani 1 1 d . . .
N2A N 0.62314(10) 0.45316(11) 1.03590(5) 0.0300(4) Uani 1 1 d . . .
N3A N 0.52810(10) 0.41229(9) 1.00349(5) 0.0260(4) Uani 1 1 d . . .
N4A N 0.40600(10) 0.48422(10) 0.97050(5) 0.0268(4) Uani 1 1 d . . .
N5A N 0.38248(10) 0.59469(11) 0.94779(6) 0.0298(4) Uani 1 1 d . . .
N6A N 0.35111(10) 0.66003(10) 0.99657(6) 0.0311(4) Uani 1 1 d . . .
C1A C 0.75248(15) 0.46934(16) 0.96924(9) 0.0461(7) Uani 1 1 d . . .
H1AA H 0.7380 0.4588 0.9478 0.055 Uiso 1 1 calc R . .
C2A C 0.81584(17) 0.4915(2) 0.97363(12) 0.0604(10) Uani 1 1 d . . .
H2AA H 0.8444 0.4962 0.9555 0.073 Uiso 1 1 calc R . .
C3A C 0.83674(17) 0.5066(2) 1.00428(12) 0.0647(11) Uani 1 1 d . . .
H3AA H 0.8802 0.5220 1.0076 0.078 Uiso 1 1 calc R . .
C4A C 0.79502(15) 0.49964(19) 1.03059(11) 0.0556(9) Uani 1 1 d . . .
H4AA H 0.8094 0.5092 1.0521 0.067 Uiso 1 1 calc R . .
C5A C 0.73198(13) 0.47831(14) 1.02475(8) 0.0401(6) Uani 1 1 d . . .
C6A C 0.68057(14) 0.47164(14) 1.04942(7) 0.0378(6) Uani 1 1 d . . .
C7A C 0.68444(17) 0.48091(18) 1.08308(8) 0.0499(7) Uani 1 1 d . . .
H7AA H 0.7243 0.4950 1.0928 0.060 Uiso 1 1 calc R . .
C8A C 0.63001(18) 0.46950(19) 1.10209(8) 0.0523(8) Uani 1 1 d . . .
H8AA H 0.6326 0.4753 1.1250 0.063 Uiso 1 1 calc R . .
C9A C 0.57128(16) 0.44957(17) 1.08798(7) 0.0440(6) Uani 1 1 d . . .
H9AA H 0.5335 0.4415 1.1009 0.053 Uiso 1 1 calc R . .
C10A C 0.56979(13) 0.44184(13) 1.05428(6) 0.0320(5) Uani 1 1 d . . .
C11A C 0.51569(12) 0.41950(12) 1.03426(6) 0.0283(4) Uani 1 1 d . . .
H11A H 0.4736 0.4107 1.0432 0.034 Uiso 1 1 calc R . .
C12A C 0.47731(11) 0.38636(11) 0.98093(6) 0.0272(4) Uani 1 1 d . . .
H12A H 0.4912 0.3988 0.9584 0.033 Uiso 1 1 calc R . .
C13A C 0.40928(12) 0.41941(11) 0.98691(6) 0.0280(4) Uani 1 1 d . . .
H13A H 0.4061 0.4279 1.0109 0.034 Uiso 1 1 calc R . .
C14A C 0.47696(12) 0.31210(11) 0.98226(7) 0.0316(5) Uani 1 1 d . . .
C15A C 0.46390(17) 0.27860(15) 1.01068(8) 0.0451(7) Uani 1 1 d . . .
H15A H 0.4549 0.3020 1.0302 0.054 Uiso 1 1 calc R . .
C16A C 0.4639(2) 0.21014(17) 1.01068(12) 0.0609(10) Uani 1 1 d . . .
H16A H 0.4556 0.1866 1.0303 0.073 Uiso 1 1 calc R . .
C17A C 0.4761(2) 0.17668(15) 0.98169(12) 0.0594(9) Uani 1 1 d . . .
H17A H 0.4756 0.1301 0.9815 0.071 Uiso 1 1 calc R . .
C18A C 0.48874(19) 0.20946(16) 0.95395(10) 0.0547(9) Uani 1 1 d . . .
H18A H 0.4976 0.1860 0.9344 0.066 Uiso 1 1 calc R . .
C19A C 0.48876(15) 0.27760(14) 0.95378(8) 0.0403(6) Uani 1 1 d . . .
H19A H 0.4969 0.3006 0.9340 0.048 Uiso 1 1 calc R . .
C20A C 0.35012(12) 0.37813(12) 0.97774(7) 0.0344(5) Uani 1 1 d . . .
C21A C 0.30297(15) 0.36789(15) 1.00141(10) 0.0469(7) Uani 1 1 d . . .
H21A H 0.3090 0.3851 1.0227 0.056 Uiso 1 1 calc R . .
C22A C 0.24625(18) 0.33211(19) 0.99401(13) 0.0649(11) Uani 1 1 d . . .
H22A H 0.2135 0.3258 1.0102 0.078 Uiso 1 1 calc R . .
C23A C 0.23812(18) 0.3062(2) 0.96330(13) 0.0674(12) Uani 1 1 d . . .
H23A H 0.1997 0.2820 0.9582 0.081 Uiso 1 1 calc R . .
C24A C 0.28507(18) 0.31510(18) 0.94023(12) 0.0604(10) Uani 1 1 d . . .
H24A H 0.2795 0.2964 0.9192 0.073 Uiso 1 1 calc R . .
C25A C 0.34157(16) 0.35149(15) 0.94712(9) 0.0445(7) Uani 1 1 d . . .
H25A H 0.3739 0.3578 0.9307 0.053 Uiso 1 1 calc R . .
C26A C 0.40159(13) 0.55126(12) 0.92450(6) 0.0310(5) Uani 1 1 d . . .
C27A C 0.41391(13) 0.48811(12) 0.93926(6) 0.0307(5) Uani 1 1 d . . .
H27A H 0.4271 0.4514 0.9267 0.037 Uiso 1 1 calc R . .
C28A C 0.40518(15) 0.56879(14) 0.89190(7) 0.0381(6) Uani 1 1 d . . .
H28A H 0.4190 0.5383 0.8758 0.046 Uiso 1 1 calc R . .
C29A C 0.38777(16) 0.63286(15) 0.88338(8) 0.0431(6) Uani 1 1 d . . .
H29A H 0.3896 0.6464 0.8612 0.052 Uiso 1 1 calc R . .
C30A C 0.36804(15) 0.67627(14) 0.90703(8) 0.0406(6) Uani 1 1 d . . .
H30A H 0.3560 0.7198 0.9014 0.049 Uiso 1 1 calc R . .
C31A C 0.36591(12) 0.65580(12) 0.93921(7) 0.0317(5) Uani 1 1 d . . .
C32A C 0.34675(13) 0.69355(13) 0.96808(7) 0.0346(5) Uani 1 1 d . . .
C33A C 0.32704(17) 0.75892(15) 0.96745(9) 0.0471(7) Uani 1 1 d . . .
H33A H 0.3249 0.7822 0.9474 0.057 Uiso 1 1 calc R . .
C34A C 0.3109(2) 0.78897(17) 0.99602(10) 0.0594(9) Uani 1 1 d . . .
H34A H 0.2972 0.8335 0.9960 0.071 Uiso 1 1 calc R . .
C35A C 0.31436(18) 0.75465(16) 1.02524(9) 0.0510(8) Uani 1 1 d . . .
H35A H 0.3031 0.7750 1.0453 0.061 Uiso 1 1 calc R . .
C36A C 0.33464(14) 0.68991(14) 1.02434(7) 0.0385(6) Uani 1 1 d . . .
H36A H 0.3369 0.6660 1.0442 0.046 Uiso 1 1 calc R . .
Fe1B Fe 0.581509(16) 0.111592(15) 0.728675(8) 0.02393(7) Uani 1 1 d . . .
N1B N 0.56580(10) 0.20692(10) 0.72625(6) 0.0297(4) Uani 1 1 d . . .
N2B N 0.56273(10) 0.12835(10) 0.77256(5) 0.0261(4) Uani 1 1 d . . .
N3B N 0.59182(9) 0.02239(9) 0.74658(5) 0.0248(4) Uani 1 1 d . . .
N4B N 0.50842(10) -0.09266(9) 0.71361(5) 0.0248(4) Uani 1 1 d . . .
N5B N 0.40144(11) -0.09684(10) 0.68453(6) 0.0314(4) Uani 1 1 d . . .
N6B N 0.32206(10) -0.12462(11) 0.72861(7) 0.0356(5) Uani 1 1 d . . .
C1B C 0.56974(15) 0.24465(13) 0.69961(7) 0.0367(5) Uani 1 1 d . . .
H1BA H 0.5836 0.2253 0.6797 0.044 Uiso 1 1 calc R . .
C2B C 0.55450(16) 0.31049(14) 0.69995(8) 0.0427(6) Uani 1 1 d . . .
H2BA H 0.5588 0.3363 0.6808 0.051 Uiso 1 1 calc R . .
C3B C 0.53299(18) 0.33783(14) 0.72871(10) 0.0496(7) Uani 1 1 d . . .
H3BA H 0.5206 0.3827 0.7293 0.060 Uiso 1 1 calc R . .
C4B C 0.52936(16) 0.30022(14) 0.75685(8) 0.0423(6) Uani 1 1 d . . .
H4BA H 0.5153 0.3188 0.7769 0.051 Uiso 1 1 calc R . .
C5B C 0.54680(12) 0.23491(12) 0.75480(7) 0.0319(5) Uani 1 1 d . . .
C6B C 0.54658(12) 0.18902(12) 0.78259(7) 0.0306(5) Uani 1 1 d . . .
C7B C 0.53196(14) 0.20109(15) 0.81505(7) 0.0391(6) Uani 1 1 d . . .
H7BA H 0.5202 0.2439 0.8220 0.047 Uiso 1 1 calc R . .
C8B C 0.53471(17) 0.15017(16) 0.83715(7) 0.0447(7) Uani 1 1 d . . .
H8BA H 0.5253 0.1580 0.8595 0.054 Uiso 1 1 calc R . .
C9B C 0.55120(15) 0.08766(15) 0.82685(7) 0.0389(6) Uani 1 1 d . . .
H9BA H 0.5532 0.0523 0.8419 0.047 Uiso 1 1 calc R . .
C10B C 0.56455(12) 0.07829(12) 0.79420(6) 0.0295(5) Uani 1 1 d . . .
C11B C 0.58189(12) 0.01813(12) 0.77755(6) 0.0296(5) Uani 1 1 d . . .
H11B H 0.5857 -0.0223 0.7889 0.035 Uiso 1 1 calc R . .
C12B C 0.61369(11) -0.03561(11) 0.72786(6) 0.0281(4) Uani 1 1 d . . .
H12B H 0.6082 -0.0243 0.7043 0.034 Uiso 1 1 calc R . .
C13B C 0.56755(11) -0.09516(11) 0.73457(6) 0.0255(4) Uani 1 1 d . . .
H13B H 0.5516 -0.0898 0.7575 0.031 Uiso 1 1 calc R . .
C14B C 0.68669(12) -0.04722(12) 0.73309(9) 0.0383(6) Uani 1 1 d . . .
C15B C 0.71463(17) -0.0554(2) 0.76301(12) 0.0686(12) Uani 1 1 d . . .
H15B H 0.6875 -0.0560 0.7818 0.082 Uiso 1 1 calc R . .
C16B C 0.7817(2) -0.0628(3) 0.76660(17) 0.094(2) Uani 1 1 d . . .
H16B H 0.8002 -0.0689 0.7876 0.113 Uiso 1 1 calc R . .
C17B C 0.82117(17) -0.0611(2) 0.73955(16) 0.0773(15) Uani 1 1 d . . .
H17B H 0.8674 -0.0640 0.7418 0.093 Uiso 1 1 calc R . .
C18B C 0.7939(2) -0.0554(2) 0.70975(16) 0.0783(15) Uani 1 1 d . . .
H18B H 0.8213 -0.0568 0.6910 0.094 Uiso 1 1 calc R . .
C19B C 0.72657(17) -0.04753(19) 0.70564(11) 0.0574(9) Uani 1 1 d . . .
H19B H 0.7083 -0.0425 0.6845 0.069 Uiso 1 1 calc R . .
C20B C 0.59878(11) -0.16267(11) 0.73298(7) 0.0323(5) Uani 1 1 d . . .
C21B C 0.61661(16) -0.19154(17) 0.76237(10) 0.0497(8) Uani 1 1 d . . .
H21B H 0.6101 -0.1686 0.7823 0.060 Uiso 1 1 calc R . .
C22B C 0.6439(2) -0.2538(2) 0.76265(14) 0.0701(13) Uani 1 1 d . . .
H22B H 0.6560 -0.2734 0.7828 0.084 Uiso 1 1 calc R . .
C23B C 0.6533(2) -0.28695(17) 0.73423(17) 0.0801(16) Uani 1 1 d . . .
H23B H 0.6719 -0.3296 0.7344 0.096 Uiso 1 1 calc R . .
C24B C 0.6359(2) -0.2584(2) 0.70542(15) 0.0788(15) Uani 1 1 d . . .
H24B H 0.6425 -0.2817 0.6856 0.095 Uiso 1 1 calc R . .
C25B C 0.60876(18) -0.19604(16) 0.70429(9) 0.0507(8) Uani 1 1 d . . .
H25B H 0.5973 -0.1767 0.6840 0.061 Uiso 1 1 calc R . .
C26B C 0.51290(13) -0.08178(12) 0.68265(6) 0.0307(5) Uani 1 1 d . . .
H26B H 0.5537 -0.0728 0.6724 0.037 Uiso 1 1 calc R . .
C27B C 0.45222(15) -0.08400(13) 0.66451(7) 0.0357(5) Uani 1 1 d . . .
C28B C 0.4430(2) -0.07538(16) 0.63122(8) 0.0512(8) Uani 1 1 d . . .
H28B H 0.4788 -0.0662 0.6172 0.061 Uiso 1 1 calc R . .
C29B C 0.3796(2) -0.0807(2) 0.61921(9) 0.0644(11) Uani 1 1 d . . .
H29B H 0.3718 -0.0742 0.5966 0.077 Uiso 1 1 calc R . .
C30B C 0.3288(2) -0.09489(18) 0.63922(10) 0.0611(11) Uani 1 1 d . . .
H30B H 0.2858 -0.0994 0.6307 0.073 Uiso 1 1 calc R . .
C31B C 0.34031(15) -0.10282(14) 0.67257(8) 0.0424(7) Uani 1 1 d . . .
C32B C 0.29454(14) -0.11880(15) 0.69868(9) 0.0459(7) Uani 1 1 d . . .
C33B C 0.22695(19) -0.1259(2) 0.69445(14) 0.0754(14) Uani 1 1 d . . .
H33B H 0.2079 -0.1219 0.6734 0.090 Uiso 1 1 calc R . .
C34B C 0.18887(19) -0.1388(3) 0.72104(16) 0.0908(19) Uani 1 1 d . . .
H34B H 0.1430 -0.1446 0.7185 0.109 Uiso 1 1 calc R . .
C35B C 0.21709(17) -0.1434(2) 0.75176(14) 0.0697(13) Uani 1 1 d . . .
H35B H 0.1907 -0.1509 0.7705 0.084 Uiso 1 1 calc R . .
C36B C 0.28438(15) -0.13681(16) 0.75468(10) 0.0471(7) Uani 1 1 d . . .
H36B H 0.3042 -0.1410 0.7756 0.057 Uiso 1 1 calc R . .
P1 P 1.15145(6) 0.37586(6) 1.10712(3) 0.0662(3) Uani 1 1 d . . .
F10 F 1.11464(19) 0.4222(3) 1.08315(12) 0.140(2) Uani 1 1 d . . .
F11 F 1.1516(2) 0.3177(3) 1.08295(12) 0.156(2) Uani 1 1 d . . .
F12 F 1.1452(3) 0.42891(18) 1.13623(12) 0.1253(14) Uani 1 1 d . . .
F13 F 1.08247(17) 0.35042(19) 1.12104(11) 0.1091(12) Uani 1 1 d . . .
F14 F 1.21850(18) 0.4011(3) 1.09509(14) 0.159(2) Uani 1 1 d . . .
F15 F 1.18849(18) 0.32970(17) 1.13227(9) 0.0980(10) Uani 1 1 d . . .
P2 P 0.42223(6) 0.37386(6) 0.85122(3) 0.0642(3) Uani 1 1 d . . .
F20 F 0.4555(2) 0.3691(3) 0.88627(10) 0.0760(15) Uani 0.651(6) 1 d P A 1
F21 F 0.4585(2) 0.44731(19) 0.84984(12) 0.0783(14) Uani 0.651(6) 1 d P A 1
F22 F 0.4832(4) 0.3493(3) 0.83317(15) 0.0757(17) Uani 0.651(6) 1 d PD A 1
F23 F 0.3896(3) 0.3938(3) 0.81733(13) 0.0935(18) Uani 0.651(6) 1 d P A 1
F24 F 0.3608(2) 0.4146(2) 0.86992(12) 0.0789(14) Uani 0.651(6) 1 d P A 1
F25 F 0.3864(4) 0.3125(2) 0.8547(2) 0.119(3) Uani 0.651(6) 1 d P A 1
F20' F 0.4629(5) 0.3036(4) 0.8715(2) 0.089(3) Uani 0.349(6) 1 d P A 2
F21' F 0.4490(4) 0.4106(5) 0.8780(2) 0.074(3) Uani 0.349(6) 1 d P A 2
F22' F 0.4081(6) 0.3088(5) 0.8255(2) 0.103(4) Uani 0.349(6) 1 d P A 2
F23' F 0.3929(5) 0.4222(8) 0.8342(3) 0.116(5) Uani 0.349(6) 1 d P A 2
F24' F 0.3610(5) 0.3483(8) 0.8714(2) 0.102(4) Uani 0.349(6) 1 d P A 2
F25' F 0.4950(6) 0.3791(6) 0.8327(3) 0.070(3) Uani 0.349(6) 1 d PD A 2
P3 P 0.72729(5) 0.17953(6) 0.85949(2) 0.0575(2) Uani 1 1 d . . .
F30 F 0.75919(13) 0.22203(14) 0.88806(7) 0.0737(7) Uani 1 1 d . . .
F31 F 0.69073(15) 0.24326(18) 0.84595(7) 0.0914(10) Uani 1 1 d . . .
F32 F 0.66608(12) 0.16583(15) 0.88242(6) 0.0733(7) Uani 1 1 d . . .
F33 F 0.78867(14) 0.19519(17) 0.83674(7) 0.0838(9) Uani 1 1 d . . .
F34 F 0.76421(13) 0.11713(14) 0.87351(7) 0.0722(6) Uani 1 1 d . . .
F35 F 0.69554(16) 0.1358(2) 0.83154(7) 0.0960(10) Uani 1 1 d . . .
P4 P 1.0000 0.5000 0.93297(3) 0.0434(2) Uani 1 2 d S . .
F40 F 0.95260(14) 0.43817(14) 0.93215(10) 0.0914(10) Uani 1 1 d . B .
F41 F 1.0000 0.5000 0.9717(4) 0.195(9) Uani 0.489(17) 2 d SPU B 1
F42 F 1.0000 0.5000 0.8975(2) 0.197(15) Uani 0.489(17) 2 d SP B 1
F43 F 1.0587(4) 0.4521(4) 0.9385(5) 0.121(7) Uani 0.489(17) 1 d P B 1
F41' F 1.0430(4) 0.4688(6) 0.9581(3) 0.113(6) Uani 0.511(17) 1 d P B 2
F42' F 1.0437(5) 0.4696(6) 0.9042(3) 0.123(5) Uani 0.511(17) 1 d P B 2
P5 P 0.5000 0.0000 0.91963(3) 0.0383(2) Uani 1 2 d S . .
F50 F 0.54521(13) 0.06223(13) 0.91997(10) 0.0940(11) Uani 1 1 d . C .
F51 F 0.4354(3) 0.0422(3) 0.9336(2) 0.079(2) Uani 0.50 1 d P C 1
F52 F 0.4769(4) 0.0294(4) 0.88478(14) 0.107(3) Uani 0.50 1 d P . 1
F51' F 0.4906(5) 0.0211(3) 0.95473(16) 0.110(3) Uani 0.50 1 d P . 2
F52' F 0.4445(3) 0.0341(4) 0.9062(4) 0.134(4) Uani 0.50 1 d P C 2
O100 O 0.61500(16) -0.08928(17) 0.82916(7) 0.0705(8) Uani 1 1 d . . .
C100 C 0.64687(18) -0.09604(18) 0.85372(9) 0.0512(8) Uani 1 1 d . . .
C101 C 0.6876(2) -0.0437(2) 0.86855(15) 0.0735(12) Uani 1 1 d . . .
H10A H 0.7339 -0.0561 0.8673 0.110 Uiso 1 1 calc R . .
H10B H 0.6750 -0.0378 0.8914 0.110 Uiso 1 1 calc R . .
H10C H 0.6808 -0.0026 0.8567 0.110 Uiso 1 1 calc R . .
C102 C 0.6452(3) -0.1599(2) 0.87141(12) 0.0739(13) Uani 1 1 d . . .
H10D H 0.6205 -0.1920 0.8585 0.111 Uiso 1 1 calc R . .
H10E H 0.6239 -0.1540 0.8926 0.111 Uiso 1 1 calc R . .
H10F H 0.6900 -0.1758 0.8747 0.111 Uiso 1 1 calc R . .
O200 O 0.39615(19) 0.37239(17) 1.07639(8) 0.0810(10) Uani 1 1 d . . .
C200 C 0.3666(3) 0.3357(3) 1.09379(14) 0.0802(14) Uani 1 1 d . . .
C201 C 0.3282(3) 0.2783(3) 1.08099(16) 0.0892(16) Uani 1 1 d . . .
H20A H 0.3286 0.2790 1.0571 0.134 Uiso 1 1 calc R . .
H20B H 0.2829 0.2811 1.0888 0.134 Uiso 1 1 calc R . .
H20C H 0.3481 0.2375 1.0887 0.134 Uiso 1 1 calc R . .
C202 C 0.3628(4) 0.3466(5) 1.12987(16) 0.136(3) Uani 1 1 d . . .
H20D H 0.3805 0.3084 1.1413 0.204 Uiso 1 1 calc R . .
H20E H 0.3170 0.3531 1.1362 0.204 Uiso 1 1 calc R . .
H20F H 0.3883 0.3856 1.1357 0.204 Uiso 1 1 calc R . .
N300 N 0.7982(4) 0.4007(5) 0.8933(3) 0.144(4) Uani 0.75 1 d P D 1
C300 C 0.7753(3) 0.4336(4) 0.87369(19) 0.085(2) Uani 0.75 1 d P D 1
C301 C 0.7488(5) 0.4583(6) 0.8431(2) 0.121(3) Uani 0.75 1 d P D 1
H30C H 0.7845 0.4644 0.8274 0.182 Uiso 0.75 1 calc PR D 1
H30D H 0.7269 0.5003 0.8469 0.182 Uiso 0.75 1 calc PR D 1
H30E H 0.7172 0.4267 0.8343 0.182 Uiso 0.75 1 calc PR D 1
N400 N 0.3859(5) 0.5860(4) 0.80278(18) 0.072(2) Uani 0.50 1 d P . .
C400 C 0.4279(5) 0.5527(4) 0.79381(19) 0.0596(19) Uani 0.50 1 d P . .
C401 C 0.4814(5) 0.5116(6) 0.7822(2) 0.078(3) Uani 0.50 1 d P . .
H40A H 0.4998 0.5307 0.7622 0.118 Uiso 0.50 1 calc PR . .
H40B H 0.4648 0.4676 0.7775 0.118 Uiso 0.50 1 calc PR . .
H40C H 0.5155 0.5091 0.7990 0.118 Uiso 0.50 1 calc PR . .
O1 O 0.9790(7) 0.4599(8) 1.0455(2) 0.184(8) Uani 0.50 1 d PU . .
O2 O 0.7592(12) 0.4905(13) 0.8912(6) 0.141(9) Uani 0.25 1 d P E 2

loop_
_atom_site_aniso_label
_atom_site_aniso_U_11
_atom_site_aniso_U_22
_atom_site_aniso_U_33
_atom_site_aniso_U_23
_atom_site_aniso_U_13
_atom_site_aniso_U_12
Fe1A 0.02262(15) 0.02319(15) 0.03115(16) 0.00209(12) 0.00112(12) 0.00143(12)
N1A 0.0272(10) 0.0310(10) 0.0484(13) 0.0020(9) 0.0018(9) 0.0001(8)
N2A 0.0264(10) 0.0293(10) 0.0343(11) 0.0008(8) -0.0046(8) 0.0007(8)
N3A 0.0262(9) 0.0205(8) 0.0314(10) 0.0039(7) -0.0004(7) 0.0015(7)
N4A 0.0223(8) 0.0237(9) 0.0343(11) -0.0026(7) -0.0033(7) 0.0008(7)
N5A 0.0274(10) 0.0266(10) 0.0353(11) -0.0032(8) -0.0025(8) 0.0039(7)
N6A 0.0252(9) 0.0278(9) 0.0405(12) -0.0033(8) 0.0007(8) 0.0028(7)
C1A 0.0319(13) 0.0449(16) 0.0615(19) 0.0002(13) 0.0110(12) -0.0059(12)
C2A 0.0336(15) 0.062(2) 0.086(3) 0.0012(19) 0.0161(16) -0.0065(14)
C3A 0.0317(15) 0.064(2) 0.098(3) -0.008(2) 0.0031(17) -0.0137(15)
C4A 0.0306(14) 0.057(2) 0.080(3) -0.0077(17) -0.0082(15) -0.0075(13)
C5A 0.0271(12) 0.0366(13) 0.0567(17) -0.0015(12) -0.0068(11) -0.0005(10)
C6A 0.0325(12) 0.0354(13) 0.0455(15) -0.0018(11) -0.0093(11) -0.0017(10)
C7A 0.0453(16) 0.0582(19) 0.0461(17) -0.0043(14) -0.0156(13) -0.0047(14)
C8A 0.0531(19) 0.065(2) 0.0386(16) -0.0060(14) -0.0083(13) -0.0051(16)
C9A 0.0431(15) 0.0529(17) 0.0360(14) -0.0011(12) -0.0026(11) 0.0000(13)
C10A 0.0324(12) 0.0312(11) 0.0323(12) 0.0011(9) -0.0012(9) 0.0014(9)
C11A 0.0257(10) 0.0291(11) 0.0300(11) 0.0027(9) 0.0012(8) 0.0005(8)
C12A 0.0264(10) 0.0239(9) 0.0313(11) -0.0023(9) -0.0018(9) 0.0013(8)
C13A 0.0264(10) 0.0246(10) 0.0332(11) 0.0015(8) 0.0004(8) 0.0010(8)
C14A 0.0254(10) 0.0239(10) 0.0456(14) -0.0015(10) -0.0031(10) 0.0020(8)
C15A 0.0546(18) 0.0308(13) 0.0500(17) 0.0036(12) 0.0041(14) -0.0039(12)
C16A 0.074(3) 0.0312(15) 0.077(3) 0.0120(15) 0.002(2) -0.0050(15)
C17A 0.068(2) 0.0234(12) 0.087(3) -0.0090(16) -0.003(2) 0.0011(13)
C18A 0.059(2) 0.0329(15) 0.073(2) -0.0226(15) -0.0033(17) 0.0017(13)
C19A 0.0414(14) 0.0298(12) 0.0496(16) -0.0056(11) -0.0027(12) 0.0023(10)
C20A 0.0249(11) 0.0263(10) 0.0520(15) 0.0053(10) -0.0029(10) 0.0005(8)
C21A 0.0353(14) 0.0359(14) 0.069(2) 0.0032(13) 0.0046(13) -0.0064(11)
C22A 0.0371(16) 0.0501(19) 0.108(3) 0.005(2) 0.0049(19) -0.0119(14)
C23A 0.0369(17) 0.051(2) 0.114(4) 0.000(2) -0.0118(19) -0.0165(15)
C24A 0.0486(19) 0.0478(18) 0.085(3) -0.0096(18) -0.0239(18) -0.0101(15)
C25A 0.0402(15) 0.0377(14) 0.0555(18) 0.0005(12) -0.0130(13) -0.0059(12)
C26A 0.0361(12) 0.0254(10) 0.0314(12) -0.0024(9) -0.0050(9) 0.0021(9)
C27A 0.0338(12) 0.0258(11) 0.0324(12) -0.0041(9) -0.0025(9) 0.0022(9)
C28A 0.0478(15) 0.0340(13) 0.0324(13) -0.0018(10) -0.0014(11) 0.0035(11)
C29A 0.0528(17) 0.0390(14) 0.0376(14) 0.0096(11) 0.0007(12) 0.0038(12)
C30A 0.0419(14) 0.0308(12) 0.0493(16) 0.0085(11) -0.0016(12) 0.0072(11)
C31A 0.0286(11) 0.0259(11) 0.0407(13) -0.0006(9) -0.0027(9) 0.0044(9)
C32A 0.0294(12) 0.0286(12) 0.0458(14) -0.0009(10) -0.0010(10) 0.0059(9)
C33A 0.0521(18) 0.0321(14) 0.0571(18) 0.0032(12) 0.0019(14) 0.0177(12)
C34A 0.073(2) 0.0371(15) 0.069(2) -0.0050(15) 0.0076(19) 0.0240(16)
C35A 0.0525(18) 0.0408(16) 0.060(2) -0.0116(14) 0.0101(15) 0.0162(14)
C36A 0.0387(14) 0.0337(13) 0.0432(14) -0.0055(11) 0.0052(11) 0.0062(11)
Fe1B 0.02231(14) 0.02015(14) 0.02933(16) -0.00012(12) 0.00250(12) -0.00091(11)
N1B 0.0269(9) 0.0225(9) 0.0396(11) -0.0002(8) 0.0011(8) -0.0012(7)
N2B 0.0241(9) 0.0220(9) 0.0321(10) -0.0033(7) -0.0010(7) -0.0023(7)
N3B 0.0192(8) 0.0205(8) 0.0345(10) -0.0004(7) -0.0030(7) -0.0010(6)
N4B 0.0265(9) 0.0201(8) 0.0279(9) 0.0000(7) 0.0018(7) -0.0005(7)
N5B 0.0351(11) 0.0243(9) 0.0347(11) 0.0010(8) -0.0098(9) -0.0024(8)
N6B 0.0254(9) 0.0279(10) 0.0536(14) 0.0015(10) -0.0062(10) -0.0025(7)
C1B 0.0433(14) 0.0267(12) 0.0400(14) 0.0027(10) 0.0006(11) -0.0036(10)
C2B 0.0528(17) 0.0272(12) 0.0481(16) 0.0082(11) -0.0014(13) -0.0004(11)
C3B 0.0614(19) 0.0239(12) 0.0636(19) 0.0032(13) 0.0026(16) 0.0039(12)
C4B 0.0475(16) 0.0276(12) 0.0518(17) -0.0066(11) 0.0050(13) 0.0041(11)
C5B 0.0299(11) 0.0219(10) 0.0437(13) -0.0030(9) 0.0050(10) -0.0031(8)
C6B 0.0278(11) 0.0271(11) 0.0369(13) -0.0063(9) 0.0017(9) -0.0005(9)
C7B 0.0379(13) 0.0377(13) 0.0418(14) -0.0108(11) 0.0062(11) -0.0020(11)
C8B 0.0518(17) 0.0498(16) 0.0326(13) -0.0094(12) 0.0060(12) -0.0049(13)
C9B 0.0451(15) 0.0423(14) 0.0295(12) 0.0001(10) 0.0006(11) -0.0057(12)
C10B 0.0298(11) 0.0295(11) 0.0293(11) 0.0014(9) -0.0028(9) -0.0028(9)
C11B 0.0285(11) 0.0250(10) 0.0352(12) 0.0034(9) -0.0053(9) -0.0012(8)
C12B 0.0236(10) 0.0249(10) 0.0357(12) -0.0023(9) 0.0052(9) 0.0005(8)
C13B 0.0223(9) 0.0240(10) 0.0301(11) 0.0016(8) 0.0020(8) -0.0005(7)
C14B 0.0251(10) 0.0215(10) 0.0684(19) 0.0034(11) 0.0070(12) 0.0005(8)
C15B 0.0289(15) 0.097(3) 0.080(3) 0.036(2) -0.0025(16) 0.0061(17)
C16B 0.0328(18) 0.113(4) 0.136(5) 0.057(4) -0.014(2) 0.009(2)
C17B 0.0269(14) 0.058(2) 0.146(5) 0.016(3) 0.003(2) 0.0125(14)
C18B 0.0355(18) 0.075(3) 0.125(4) -0.023(3) 0.029(2) 0.0064(18)
C19B 0.0397(17) 0.055(2) 0.077(2) -0.0175(18) 0.0201(16) 0.0036(14)
C20B 0.0266(10) 0.0221(10) 0.0482(14) 0.0017(9) 0.0006(10) 0.0004(8)
C21B 0.0398(15) 0.0457(16) 0.064(2) 0.0207(15) 0.0040(14) 0.0085(13)
C22B 0.053(2) 0.049(2) 0.108(4) 0.030(2) -0.005(2) 0.0144(17)
C23B 0.0518(19) 0.0252(14) 0.163(5) -0.001(2) -0.024(3) 0.0124(14)
C24B 0.078(3) 0.042(2) 0.116(4) -0.032(2) -0.020(3) 0.0267(19)
C25B 0.0539(18) 0.0412(16) 0.0569(19) -0.0153(14) -0.0093(15) 0.0188(14)
C26B 0.0351(12) 0.0267(10) 0.0302(11) -0.0006(9) 0.0038(9) -0.0001(9)
C27B 0.0481(15) 0.0260(11) 0.0329(12) 0.0009(9) -0.0051(11) -0.0026(10)
C28B 0.077(2) 0.0407(15) 0.0362(15) 0.0067(12) -0.0095(15) -0.0112(15)
C29B 0.093(3) 0.061(2) 0.0385(17) 0.0169(15) -0.0301(18) -0.015(2)
C30B 0.073(2) 0.0481(18) 0.062(2) 0.0181(16) -0.0416(19) -0.0180(17)
C31B 0.0461(15) 0.0326(13) 0.0485(16) 0.0090(11) -0.0265(13) -0.0063(11)
C32B 0.0301(13) 0.0361(14) 0.072(2) 0.0103(13) -0.0195(13) -0.0058(10)
C33B 0.0433(19) 0.075(3) 0.108(4) 0.032(2) -0.039(2) -0.0149(18)
C34B 0.0309(17) 0.098(4) 0.144(5) 0.048(3) -0.018(2) -0.014(2)
C35B 0.0279(15) 0.068(2) 0.113(4) 0.021(2) 0.0083(18) -0.0045(15)
C36B 0.0320(14) 0.0417(15) 0.068(2) 0.0045(14) 0.0051(13) -0.0060(11)
P1 0.0727(7) 0.0649(6) 0.0610(6) -0.0111(5) 0.0154(5) -0.0232(5)
F10 0.083(2) 0.206(5) 0.129(3) 0.080(3) 0.001(2) -0.011(3)
F11 0.126(3) 0.200(5) 0.142(4) -0.120(4) 0.016(3) -0.014(3)
F12 0.167(4) 0.076(2) 0.133(3) -0.033(2) -0.004(3) -0.003(2)
F13 0.083(2) 0.104(2) 0.140(3) -0.009(2) 0.045(2) -0.0158(18)
F14 0.072(2) 0.200(5) 0.206(5) 0.128(4) -0.007(3) -0.053(3)
F15 0.108(2) 0.087(2) 0.099(2) 0.0196(18) 0.0229(19) -0.0005(18)
P2 0.0751(7) 0.0783(7) 0.0391(5) -0.0076(4) -0.0054(4) -0.0076(5)
F20 0.063(2) 0.120(5) 0.0446(19) 0.010(2) -0.0050(16) 0.012(3)
F21 0.096(3) 0.049(2) 0.090(3) -0.0139(19) 0.020(2) -0.0041(19)
F22 0.109(5) 0.060(3) 0.058(2) -0.024(3) 0.020(3) 0.024(3)
F23 0.125(5) 0.099(4) 0.056(3) 0.008(2) -0.038(3) 0.014(3)
F24 0.070(3) 0.082(3) 0.085(3) -0.002(2) -0.005(2) 0.016(2)
F25 0.137(5) 0.051(3) 0.168(8) 0.023(3) -0.040(5) -0.027(3)
F20' 0.132(8) 0.071(5) 0.065(5) 0.026(4) -0.026(5) -0.004(5)
F21' 0.065(4) 0.092(6) 0.065(6) -0.047(5) -0.002(4) 0.008(4)
F22' 0.139(9) 0.111(7) 0.059(5) -0.035(5) -0.028(5) -0.010(6)
F23' 0.079(6) 0.172(13) 0.097(8) 0.016(8) -0.003(6) 0.070(8)
F24' 0.065(5) 0.172(13) 0.069(5) -0.031(6) -0.008(4) -0.023(6)
F25' 0.069(5) 0.078(7) 0.061(5) -0.011(6) 0.002(3) 0.001(5)
P3 0.0519(5) 0.0789(7) 0.0418(4) 0.0024(4) 0.0042(4) 0.0149(5)
F30 0.0701(15) 0.0828(17) 0.0681(15) -0.0167(13) -0.0024(12) 0.0038(13)
F31 0.0835(19) 0.118(2) 0.0727(17) 0.0314(17) 0.0178(14) 0.0438(17)
F32 0.0554(13) 0.101(2) 0.0636(14) -0.0061(13) 0.0100(11) 0.0008(12)
F33 0.0666(15) 0.115(2) 0.0702(17) 0.0235(15) 0.0207(13) 0.0245(15)
F34 0.0724(15) 0.0761(16) 0.0681(15) 0.0045(12) -0.0003(12) 0.0160(13)
F35 0.0780(18) 0.147(3) 0.0628(16) -0.0322(18) -0.0102(14) 0.0206(19)
P4 0.0327(5) 0.0545(6) 0.0431(6) 0.000 0.000 0.0051(4)
F40 0.0595(15) 0.0675(16) 0.147(3) -0.0077(18) 0.0055(17) -0.0146(13)
F41 0.269(18) 0.242(17) 0.076(8) 0.000 0.000 0.103(15)
F42 0.30(3) 0.27(3) 0.022(4) 0.000 0.000 -0.20(3)
F43 0.043(3) 0.046(3) 0.27(2) 0.010(6) -0.012(6) 0.008(2)
F41' 0.064(6) 0.140(10) 0.134(8) 0.089(7) -0.055(5) -0.031(5)
F42' 0.105(7) 0.137(7) 0.127(8) -0.018(7) 0.063(6) 0.040(6)
P5 0.0367(5) 0.0423(5) 0.0360(5) 0.000 0.000 -0.0098(4)
F50 0.0549(14) 0.0539(14) 0.173(3) 0.0177(16) -0.0316(17) -0.0219(11)
F51 0.053(3) 0.056(3) 0.127(5) -0.023(3) 0.031(4) 0.001(2)
F52 0.113(7) 0.161(8) 0.048(3) 0.030(3) -0.018(3) -0.060(5)
F51' 0.141(7) 0.112(6) 0.079(4) -0.046(4) 0.066(5) -0.034(6)
F52' 0.050(4) 0.088(5) 0.264(13) 0.062(7) -0.074(6) 0.008(3)
O100 0.081(2) 0.084(2) 0.0463(14) 0.0213(14) -0.0065(13) 0.0160(16)
C100 0.0510(18) 0.0542(19) 0.0484(17) 0.0032(14) 0.0042(14) 0.0167(15)
C101 0.052(2) 0.058(2) 0.111(4) -0.003(2) 0.007(2) -0.0019(17)
C102 0.091(3) 0.051(2) 0.080(3) 0.019(2) -0.026(2) -0.005(2)
O200 0.093(2) 0.078(2) 0.0718(19) -0.0023(16) 0.0378(18) -0.0333(18)
C200 0.082(3) 0.073(3) 0.085(3) 0.010(2) 0.039(3) -0.013(2)
C201 0.099(4) 0.068(3) 0.100(4) 0.003(3) 0.018(3) -0.021(3)
C202 0.148(7) 0.181(8) 0.078(4) -0.015(5) 0.023(4) -0.083(6)
N300 0.084(5) 0.168(9) 0.180(9) 0.085(8) -0.037(5) -0.037(5)
C300 0.061(4) 0.108(6) 0.086(5) 0.005(4) 0.000(3) -0.037(4)
C301 0.110(7) 0.183(11) 0.070(5) 0.013(6) 0.015(5) 0.001(7)
N400 0.095(6) 0.072(5) 0.048(4) -0.003(3) -0.004(4) 0.000(4)
C400 0.079(5) 0.053(4) 0.047(4) 0.006(3) -0.006(4) -0.021(4)
C401 0.087(8) 0.087(8) 0.061(5) 0.011(5) 0.009(4) 0.012(5)
O1 0.169(12) 0.324(18) 0.060(4) 0.025(6) 0.002(5) 0.165(13)
O2 0.16(2) 0.144(19) 0.121(17) -0.017(14) -0.066(15) 0.023(15)

loop_
_atom_type_symbol
_atom_type_description
_atom_type_scat_dispersion_real
_atom_type_scat_dispersion_imag
_atom_type_scat_source
C C 0.0033 0.0016 'International Tables Vol C Tables 4.2.6.8 and 6.1.1.4'
H H 0.0000 0.0000 'International Tables Vol C Tables 4.2.6.8 and 6.1.1.4'
N N 0.0061 0.0033 'International Tables Vol C Tables 4.2.6.8 and 6.1.1.4'
O O 0.0106 0.0060 'International Tables Vol C Tables 4.2.6.8 and 6.1.1.4'
F F 0.0171 0.0103 'International Tables Vol C Tables 4.2.6.8 and 6.1.1.4'
P P 0.1023 0.0942 'International Tables Vol C Tables 4.2.6.8 and 6.1.1.4'
Fe Fe 0.3463 0.8444 'International Tables Vol C Tables 4.2.6.8 and 6.1.1.4'

loop_
_geom_angle_atom_site_label_1
_geom_angle_atom_site_label_2
_geom_angle_atom_site_label_3
_geom_angle
_geom_angle_site_symmetry_1
_geom_angle_site_symmetry_3
N5A Fe1A N2A 175.78(10) 6_554 .
N5A Fe1A N1A 99.92(10) 6_554 .
N2A Fe1A N1A 80.59(10) . .
N5A Fe1A N4A 80.59(9) 6_554 6_554
N2A Fe1A N4A 103.61(9) . 6_554
N1A Fe1A N4A 90.57(9) . 6_554
N5A Fe1A N3A 99.04(9) 6_554 .
N2A Fe1A N3A 80.54(9) . .
N1A Fe1A N3A 161.04(10) . .
N4A Fe1A N3A 92.08(8) 6_554 .
N5A Fe1A N6A 80.24(10) 6_554 6_554
N2A Fe1A N6A 95.58(9) . 6_554
N1A Fe1A N6A 90.28(9) . 6_554
N4A Fe1A N6A 160.67(9) 6_554 6_554
N3A Fe1A N6A 93.37(8) . 6_554
C1A N1A C5A 118.6(3) . .
C1A N1A Fe1A 126.1(2) . .
C5A N1A Fe1A 115.28(19) . .
C10A N2A C6A 121.4(2) . .
C10A N2A Fe1A 118.49(18) . .
C6A N2A Fe1A 119.6(2) . .
C11A N3A C12A 120.7(2) . .
C11A N3A Fe1A 114.05(17) . .
C12A N3A Fe1A 125.14(16) . .
C27A N4A C13A 119.8(2) . .
C27A N4A Fe1A 114.05(17) . 6_554
C13A N4A Fe1A 125.74(16) . 6_554
C31A N5A C26A 119.7(2) . .
C31A N5A Fe1A 121.34(19) . 6_554
C26A N5A Fe1A 118.97(18) . 6_554
C36A N6A C32A 119.2(2) . .
C36A N6A Fe1A 127.0(2) . 6_554
C32A N6A Fe1A 113.84(17) . 6_554
N1A C1A C2A 122.0(4) . .
N1A C1A H1AA 119.0 . .
C2A C1A H1AA 119.0 . .
C3A C2A C1A 119.2(4) . .
C3A C2A H2AA 120.4 . .
C1A C2A H2AA 120.4 . .
C2A C3A C4A 120.2(3) . .
C2A C3A H3AA 119.9 . .
C4A C3A H3AA 119.9 . .
C5A C4A C3A 118.2(4) . .
C5A C4A H4AA 120.9 . .
C3A C4A H4AA 120.9 . .
N1A C5A C4A 121.9(3) . .
N1A C5A C6A 112.8(2) . .
C4A C5A C6A 125.3(3) . .
N2A C6A C7A 119.5(3) . .
N2A C6A C5A 111.4(3) . .
C7A C6A C5A 129.1(3) . .
C8A C7A C6A 119.4(3) . .
C8A C7A H7AA 120.3 . .
C6A C7A H7AA 120.3 . .
C7A C8A C9A 120.6(3) . .
C7A C8A H8AA 119.7 . .
C9A C8A H8AA 119.7 . .
C10A C9A C8A 117.7(3) . .
C10A C9A H9AA 121.2 . .
C8A C9A H9AA 121.2 . .
N2A C10A C9A 121.3(3) . .
N2A C10A C11A 110.7(2) . .
C9A C10A C11A 127.9(3) . .
N3A C11A C10A 116.0(2) . .
N3A C11A H11A 122.0 . .
C10A C11A H11A 122.0 . .
N3A C12A C14A 109.68(19) . .
N3A C12A C13A 111.61(19) . .
C14A C12A C13A 114.92(19) . .
N3A C12A H12A 106.7 . .
C14A C12A H12A 106.7 . .
C13A C12A H12A 106.7 . .
N4A C13A C20A 110.2(2) . .
N4A C13A C12A 110.69(19) . .
C20A C13A C12A 115.34(19) . .
N4A C13A H13A 106.7 . .
C20A C13A H13A 106.7 . .
C12A C13A H13A 106.7 . .
C15A C14A C19A 119.6(2) . .
C15A C14A C12A 121.8(2) . .
C19A C14A C12A 118.5(3) . .
C14A C15A C16A 119.8(3) . .
C14A C15A H15A 120.1 . .
C16A C15A H15A 120.1 . .
C17A C16A C15A 119.3(4) . .
C17A C16A H16A 120.3 . .
C15A C16A H16A 120.3 . .
C18A C17A C16A 120.8(3) . .
C18A C17A H17A 119.6 . .
C16A C17A H17A 119.6 . .
C17A C18A C19A 120.2(3) . .
C17A C18A H18A 119.9 . .
C19A C18A H18A 119.9 . .
C14A C19A C18A 120.3(3) . .
C14A C19A H19A 119.9 . .
C18A C19A H19A 119.9 . .
C25A C20A C21A 119.4(3) . .
C25A C20A C13A 123.0(3) . .
C21A C20A C13A 117.6(3) . .
C20A C21A C22A 120.1(4) . .
C20A C21A H21A 119.9 . .
C22A C21A H21A 119.9 . .
C23A C22A C21A 119.9(4) . .
C23A C22A H22A 120.1 . .
C21A C22A H22A 120.1 . .
C24A C23A C22A 120.0(3) . .
C24A C23A H23A 120.0 . .
C22A C23A H23A 120.0 . .
C23A C24A C25A 120.8(4) . .
C23A C24A H24A 119.6 . .
C25A C24A H24A 119.6 . .
C20A C25A C24A 119.8(3) . .
C20A C25A H25A 120.1 . .
C24A C25A H25A 120.1 . .
N5A C26A C28A 121.6(2) . .
N5A C26A C27A 109.7(2) . .
C28A C26A C27A 128.7(2) . .
N4A C27A C26A 116.6(2) . .
N4A C27A H27A 121.7 . .
C26A C27A H27A 121.7 . .
C26A C28A C29A 118.0(3) . .
C26A C28A H28A 121.0 . .
C29A C28A H28A 121.0 . .
C30A C29A C28A 120.1(3) . .
C30A C29A H29A 120.0 . .
C28A C29A H29A 120.0 . .
C29A C30A C31A 119.1(3) . .
C29A C30A H30A 120.4 . .
C31A C30A H30A 120.4 . .
N5A C31A C30A 121.6(2) . .
N5A C31A C32A 110.2(2) . .
C30A C31A C32A 128.2(2) . .
N6A C32A C33A 121.2(3) . .
N6A C32A C31A 114.4(2) . .
C33A C32A C31A 124.4(3) . .
C34A C33A C32A 119.0(3) . .
C34A C33A H33A 120.5 . .
C32A C33A H33A 120.5 . .
C33A C34A C35A 120.1(3) . .
C33A C34A H34A 119.9 . .
C35A C34A H34A 119.9 . .
C36A C35A C34A 118.3(3) . .
C36A C35A H35A 120.9 . .
C34A C35A H35A 120.9 . .
N6A C36A C35A 122.3(3) . .
N6A C36A H36A 118.9 . .
C35A C36A H36A 118.9 . .
N5B Fe1B N2B 178.31(10) 6_544 .
N5B Fe1B N3B 101.05(9) 6_544 .
N2B Fe1B N3B 80.39(9) . .
N5B Fe1B N1B 98.07(9) 6_544 .
N2B Fe1B N1B 80.50(9) . .
N3B Fe1B N1B 160.87(9) . .
N5B Fe1B N4B 80.72(9) 6_544 6_544
N2B Fe1B N4B 98.39(9) . 6_544
N3B Fe1B N4B 92.00(8) . 6_544
N1B Fe1B N4B 91.50(8) . 6_544
N5B Fe1B N6B 80.53(11) 6_544 6_544
N2B Fe1B N6B 100.37(10) . 6_544
N3B Fe1B N6B 91.06(9) . 6_544
N1B Fe1B N6B 91.66(9) . 6_544
N4B Fe1B N6B 161.24(10) 6_544 6_544
C1B N1B C5B 118.5(2) . .
C1B N1B Fe1B 126.75(19) . .
C5B N1B Fe1B 114.66(17) . .
C6B N2B C10B 120.1(2) . .
C6B N2B Fe1B 120.81(18) . .
C10B N2B Fe1B 119.11(17) . .
C11B N3B C12B 120.3(2) . .
C11B N3B Fe1B 114.32(16) . .
C12B N3B Fe1B 125.24(16) . .
C26B N4B C13B 121.2(2) . .
C26B N4B Fe1B 114.00(17) . 6_544
C13B N4B Fe1B 124.67(15) . 6_544
C31B N5B C27B 120.6(3) . .
C31B N5B Fe1B 120.7(2) . 6_544
C27B N5B Fe1B 118.55(18) . 6_544
C36B N6B C32B 120.0(3) . .
C36B N6B Fe1B 126.3(2) . 6_544
C32B N6B Fe1B 113.6(2) . 6_544
N1B C1B C2B 122.6(3) . .
N1B C1B H1BA 118.7 . .
C2B C1B H1BA 118.7 . .
C3B C2B C1B 118.4(3) . .
C3B C2B H2BA 120.8 . .
C1B C2B H2BA 120.8 . .
C2B C3B C4B 120.3(3) . .
C2B C3B H3BA 119.8 . .
C4B C3B H3BA 119.8 . .
C5B C4B C3B 118.0(3) . .
C5B C4B H4BA 121.0 . .
C3B C4B H4BA 121.0 . .
N1B C5B C4B 122.1(3) . .
N1B C5B C6B 113.5(2) . .
C4B C5B C6B 124.4(3) . .
N2B C6B C7B 120.6(3) . .
N2B C6B C5B 110.4(2) . .
C7B C6B C5B 129.0(2) . .
C8B C7B C6B 119.2(3) . .
C8B C7B H7BA 120.4 . .
C6B C7B H7BA 120.4 . .
C7B C8B C9B 120.2(3) . .
C7B C8B H8BA 119.9 . .
C9B C8B H8BA 119.9 . .
C10B C9B C8B 118.1(3) . .
C10B C9B H9BA 120.9 . .
C8B C9B H9BA 120.9 . .
N2B C10B C9B 121.7(2) . .
N2B C10B C11B 109.7(2) . .
C9B C10B C11B 128.5(2) . .
N3B C11B C10B 116.5(2) . .
N3B C11B H11B 121.8 . .
C10B C11B H11B 121.8 . .
N3B C12B C14B 110.3(2) . .
N3B C12B C13B 110.45(18) . .
C14B C12B C13B 116.3(2) . .
N3B C12B H12B 106.4 . .
C14B C12B H12B 106.4 . .
C13B C12B H12B 106.4 . .
N4B C13B C20B 110.37(19) . .
N4B C13B C12B 111.22(19) . .
C20B C13B C12B 116.45(19) . .
N4B C13B H13B 106.0 . .
C20B C13B H13B 106.0 . .
C12B C13B H13B 106.0 . .
C15B C14B C19B 118.9(3) . .
C15B C14B C12B 123.7(3) . .
C19B C14B C12B 117.4(3) . .
C14B C15B C16B 121.5(4) . .
C14B C15B H15B 119.3 . .
C16B C15B H15B 119.3 . .
C17B C16B C15B 119.5(5) . .
C17B C16B H16B 120.2 . .
C15B C16B H16B 120.2 . .
C18B C17B C16B 119.5(4) . .
C18B C17B H17B 120.3 . .
C16B C17B H17B 120.3 . .
C17B C18B C19B 121.8(4) . .
C17B C18B H18B 119.1 . .
C19B C18B H18B 119.1 . .
C14B C19B C18B 118.7(5) . .
C14B C19B H19B 120.6 . .
C18B C19B H19B 120.6 . .
C25B C20B C21B 119.5(3) . .
C25B C20B C13B 123.2(3) . .
C21B C20B C13B 117.2(3) . .
C22B C21B C20B 120.1(4) . .
C22B C21B H21B 120.0 . .
C20B C21B H21B 120.0 . .
C23B C22B C21B 120.3(4) . .
C23B C22B H22B 119.8 . .
C21B C22B H22B 119.8 . .
C22B C23B C24B 119.5(3) . .
C22B C23B H23B 120.3 . .
C24B C23B H23B 120.3 . .
C23B C24B C25B 121.6(4) . .
C23B C24B H24B 119.2 . .
C25B C24B H24B 119.2 . .
C20B C25B C24B 119.0(4) . .
C20B C25B H25B 120.5 . .
C24B C25B H25B 120.5 . .
N4B C26B C27B 116.1(2) . .
N4B C26B H26B 122.0 . .
C27B C26B H26B 122.0 . .
N5B C27B C28B 121.2(3) . .
N5B C27B C26B 110.6(2) . .
C28B C27B C26B 128.1(3) . .
C29B C28B C27B 117.7(4) . .
C29B C28B H28B 121.1 . .
C27B C28B H28B 121.1 . .
C30B C29B C28B 121.0(3) . .
C30B C29B H29B 119.5 . .
C28B C29B H29B 119.5 . .
C29B C30B C31B 119.3(3) . .
C29B C30B H30B 120.4 . .
C31B C30B H30B 120.4 . .
N5B C31B C30B 120.1(3) . .
N5B C31B C32B 110.3(2) . .
C30B C31B C32B 129.5(3) . .
N6B C32B C33B 120.8(4) . .
N6B C32B C31B 114.8(2) . .
C33B C32B C31B 124.4(3) . .
C34B C33B C32B 118.9(4) . .
C34B C33B H33B 120.5 . .
C32B C33B H33B 120.5 . .
C33B C34B C35B 120.1(3) . .
C33B C34B H34B 120.0 . .
C35B C34B H34B 120.0 . .
C36B C35B C34B 118.9(4) . .
C36B C35B H35B 120.5 . .
C34B C35B H35B 120.5 . .
N6B C36B C35B 121.2(4) . .
N6B C36B H36B 119.4 . .
C35B C36B H36B 119.4 . .
F14 P1 F11 92.9(3) . .
F14 P1 F10 91.3(2) . .
F11 P1 F10 93.6(3) . .
F14 P1 F15 89.1(2) . .
F11 P1 F15 87.7(3) . .
F10 P1 F15 178.6(3) . .
F14 P1 F13 177.8(3) . .
F11 P1 F13 88.9(2) . .
F10 P1 F13 89.9(2) . .
F15 P1 F13 89.7(2) . .
F14 P1 F12 94.7(3) . .
F11 P1 F12 170.9(3) . .
F10 P1 F12 91.2(3) . .
F15 P1 F12 87.5(2) . .
F13 P1 F12 83.4(2) . .
F23' P2 F21' 100.5(9) . .
F23' P2 F25 117.1(8) . .
F21' P2 F25 124.4(6) . .
F23' P2 F22 110.5(6) . .
F21' P2 F22 103.3(4) . .
F25 P2 F22 100.0(5) . .
F23' P2 F24' 99.2(7) . .
F21' P2 F24' 94.2(5) . .
F22 P2 F24' 141.7(6) . .
F23' P2 F20 134.5(8) . .
F25 P2 F20 94.2(4) . .
F22 P2 F20 94.0(3) . .
F24' P2 F20 81.1(4) . .
F21' P2 F23 133.7(6) . .
F25 P2 F23 95.5(4) . .
F22 P2 F23 90.1(4) . .
F24' P2 F23 102.1(5) . .
F20 P2 F23 168.7(4) . .
F23' P2 F25' 96.5(7) . .
F21' P2 F25' 88.6(5) . .
F25 P2 F25' 123.0(6) . .
F24' P2 F25' 163.3(7) . .
F20 P2 F25' 92.0(4) . .
F23 P2 F25' 87.6(5) . .
F23' P2 F21 61.5(7) . .
F21' P2 F21 52.4(5) . .
F25 P2 F21 174.6(4) . .
F22 P2 F21 85.2(3) . .
F24' P2 F21 131.3(5) . .
F20 P2 F21 84.1(3) . .
F23 P2 F21 85.7(3) . .
F25' P2 F21 62.3(4) . .
F23' P2 F24 62.9(5) . .
F21' P2 F24 71.3(4) . .
F25 P2 F24 90.3(4) . .
F22 P2 F24 169.6(3) . .
F24' P2 F24 48.7(6) . .
F20 P2 F24 86.4(2) . .
F23 P2 F24 87.7(3) . .
F25' P2 F24 146.6(4) . .
F21 P2 F24 84.4(2) . .
F23' P2 F22' 99.9(8) . .
F21' P2 F22' 159.2(6) . .
F25 P2 F22' 46.6(5) . .
F22 P2 F22' 65.7(5) . .
F24' P2 F22' 86.2(6) . .
F20 P2 F22' 125.3(5) . .
F23 P2 F22' 65.9(4) . .
F25' P2 F22' 85.4(6) . .
F21 P2 F22' 138.2(4) . .
F24 P2 F22' 122.2(5) . .
F23' P2 F20' 175.3(7) . .
F21' P2 F20' 83.8(5) . .
F25 P2 F20' 61.1(4) . .
F22 P2 F20' 66.4(4) . .
F24' P2 F20' 82.3(6) . .
F20 P2 F20' 50.0(4) . .
F23 P2 F20' 140.8(4) . .
F25' P2 F20' 81.6(5) . .
F21 P2 F20' 120.7(4) . .
F24 P2 F20' 120.7(4) . .
F22' P2 F20' 75.7(5) . .
F34 P3 F32 91.03(16) . .
F34 P3 F35 90.22(18) . .
F32 P3 F35 90.40(17) . .
F34 P3 F33 89.97(15) . .
F32 P3 F33 178.55(19) . .
F35 P3 F33 90.64(19) . .
F34 P3 F30 88.68(16) . .
F32 P3 F30 89.00(15) . .
F35 P3 F30 178.7(2) . .
F33 P3 F30 89.98(18) . .
F34 P3 F31 178.8(2) . .
F32 P3 F31 88.94(16) . .
F35 P3 F31 90.9(2) . .
F33 P3 F31 90.03(16) . .
F30 P3 F31 90.17(19) . .
F42 P4 F41' 133.5(6) . 6_654
F42 P4 F41' 133.5(6) . .
F41' P4 F41' 93.0(12) 6_654 .
F42 P4 F43 98.3(7) . .
F41' P4 F43 128.1(11) 6_654 .
F42 P4 F43 98.3(7) . 6_654
F41' P4 F43 128.1(11) . 6_654
F43 P4 F43 163.4(13) . 6_654
F42 P4 F41 180.000(6) . .
F41' P4 F41 46.5(6) 6_654 .
F41' P4 F41 46.5(6) . .
F43 P4 F41 81.7(7) . .
F43 P4 F41 81.7(7) 6_654 .
F42 P4 F40 88.79(15) . .
F41' P4 F40 89.7(4) 6_654 .
F41' P4 F40 91.9(4) . .
F43 P4 F40 88.5(3) . .
F43 P4 F40 91.9(3) 6_654 .
F41 P4 F40 91.21(15) . .
F42 P4 F40 88.79(15) . 6_654
F41' P4 F40 91.9(4) 6_654 6_654
F41' P4 F40 89.7(4) . 6_654
F43 P4 F40 91.9(3) . 6_654
F43 P4 F40 88.5(3) 6_654 6_654
F41 P4 F40 91.21(15) . 6_654
F40 P4 F40 177.6(3) . 6_654
F41' P4 F42' 90.8(6) 6_654 6_654
F41' P4 F42' 176.1(8) . 6_654
F43 P4 F42' 140.8(9) . 6_654
F43 P4 F42' 55.8(6) 6_654 6_654
F41 P4 F42' 137.3(4) . 6_654
F40 P4 F42' 87.3(5) . 6_654
F40 P4 F42' 90.9(5) 6_654 6_654
F41' P4 F42' 176.1(8) 6_654 .
F41' P4 F42' 90.8(6) . .
F43 P4 F42' 55.8(6) . .
F43 P4 F42' 140.8(9) 6_654 .
F41 P4 F42' 137.3(4) . .
F40 P4 F42' 90.9(5) . .
F40 P4 F42' 87.3(5) 6_654 .
F42' P4 F42' 85.3(8) 6_654 .
F52' P5 F52' 135.1(13) . 6_544
F52' P5 F51' 97.2(7) . .
F52' P5 F51' 126.9(8) 6_544 .
F52' P5 F51' 126.9(8) . 6_544
F52' P5 F51' 97.2(7) 6_544 6_544
F52' P5 F50 86.1(3) . 6_544
F52' P5 F50 94.3(3) 6_544 6_544
F51' P5 F50 98.5(3) . 6_544
F51' P5 F50 80.6(3) 6_544 6_544
F52' P5 F50 94.3(3) . .
F52' P5 F50 86.1(3) 6_544 .
F51' P5 F50 80.6(3) . .
F51' P5 F50 98.5(3) 6_544 .
F50 P5 F50 179.0(3) 6_544 .
F52' P5 F52 94.1(8) . 6_544
F51' P5 F52 168.7(5) . 6_544
F51' P5 F52 134.1(5) 6_544 6_544
F50 P5 F52 83.1(3) 6_544 6_544
F50 P5 F52 97.8(3) . 6_544
F52' P5 F52 94.1(8) 6_544 .
F51' P5 F52 134.1(5) . .
F51' P5 F52 168.7(5) 6_544 .
F50 P5 F52 97.8(3) 6_544 .
F50 P5 F52 83.1(3) . .
F52 P5 F52 56.2(7) 6_544 .
F52' P5 F51 177.1(8) . 6_544
F51' P5 F51 85.5(5) . 6_544
F51' P5 F51 55.2(5) 6_544 6_544
F50 P5 F51 92.5(2) 6_544 6_544
F50 P5 F51 87.2(2) . 6_544
F52 P5 F51 83.2(4) 6_544 6_544
F52 P5 F51 136.1(5) . 6_544
F52' P5 F51 177.1(8) 6_544 .
F51' P5 F51 55.2(5) . .
F51' P5 F51 85.5(5) 6_544 .
F50 P5 F51 87.2(2) 6_544 .
F50 P5 F51 92.5(2) . .
F52 P5 F51 136.1(5) 6_544 .
F52 P5 F51 83.2(4) . .
F51 P5 F51 140.1(6) 6_544 .
F52 F52 P5 61.9(3) 6_544 .
F51' F51' P5 71.8(3) 6_544 .
O100 C100 C101 124.2(4) . .
O100 C100 C102 119.5(4) . .
C101 C100 C102 116.3(4) . .
C100 C101 H10A 109.5 . .
C100 C101 H10B 109.5 . .
H10A C101 H10B 109.5 . .
C100 C101 H10C 109.5 . .
H10A C101 H10C 109.5 . .
H10B C101 H10C 109.5 . .
C100 C102 H10D 109.5 . .
C100 C102 H10E 109.5 . .
H10D C102 H10E 109.5 . .
C100 C102 H10F 109.5 . .
H10D C102 H10F 109.5 . .
H10E C102 H10F 109.5 . .
O200 C200 C202 121.4(6) . .
O200 C200 C201 122.8(5) . .
C202 C200 C201 115.7(5) . .
C200 C201 H20A 109.5 . .
C200 C201 H20B 109.5 . .
H20A C201 H20B 109.5 . .
C200 C201 H20C 109.5 . .
H20A C201 H20C 109.5 . .
H20B C201 H20C 109.5 . .
C200 C202 H20D 109.5 . .
C200 C202 H20E 109.5 . .
H20D C202 H20E 109.5 . .
C200 C202 H20F 109.5 . .
H20D C202 H20F 109.5 . .
H20E C202 H20F 109.5 . .
N300 C300 C301 163.2(12) . .
N400 C400 C401 178.9(10) . .
C400 C401 H40A 109.5 . .
C400 C401 H40B 109.5 . .
H40A C401 H40B 109.5 . .
C400 C401 H40C 109.5 . .
H40A C401 H40C 109.5 . .
H40B C401 H40C 109.5 . .

loop_
_geom_bond_atom_site_label_1
_geom_bond_atom_site_label_2
_geom_bond_distance
_geom_bond_site_symmetry_2
Fe1A N5A 1.867(2) 6_554
Fe1A N2A 1.878(2) .
Fe1A N1A 1.964(2) .
Fe1A N4A 1.975(2) 6_554
Fe1A N3A 1.979(2) .
Fe1A N6A 1.990(2) 6_554
N1A C1A 1.334(4) .
N1A C5A 1.365(4) .
N2A C10A 1.344(3) .
N2A C6A 1.350(3) .
N3A C11A 1.295(3) .
N3A C12A 1.487(3) .
N4A C27A 1.293(3) .
N4A C13A 1.486(3) .
N4A Fe1A 1.975(2) 6_554
N5A C31A 1.339(3) .
N5A C26A 1.360(3) .
N5A Fe1A 1.867(2) 6_554
N6A C36A 1.335(4) .
N6A C32A 1.356(4) .
N6A Fe1A 1.990(2) 6_554
C1A C2A 1.382(5) .
C1A H1AA 0.9500 .
C2A C3A 1.362(6) .
C2A H2AA 0.9500 .
C3A C4A 1.382(6) .
C3A H3AA 0.9500 .
C4A C5A 1.379(4) .
C4A H4AA 0.9500 .
C5A C6A 1.464(4) .
C6A C7A 1.395(4) .
C7A C8A 1.377(5) .
C7A H7AA 0.9500 .
C8A C9A 1.392(5) .
C8A H8AA 0.9500 .
C9A C10A 1.391(4) .
C9A H9AA 0.9500 .
C10A C11A 1.449(3) .
C11A H11A 0.9500 .
C12A C14A 1.517(3) .
C12A C13A 1.563(3) .
C12A H12A 1.0000 .
C13A C20A 1.520(3) .
C13A H13A 1.0000 .
C14A C15A 1.377(4) .
C14A C19A 1.385(4) .
C15A C16A 1.398(4) .
C15A H15A 0.9500 .
C16A C17A 1.393(6) .
C16A H16A 0.9500 .
C17A C18A 1.344(6) .
C17A H17A 0.9500 .
C18A C19A 1.391(4) .
C18A H18A 0.9500 .
C19A H19A 0.9500 .
C20A C25A 1.379(4) .
C20A C21A 1.383(4) .
C21A C22A 1.402(5) .
C21A H21A 0.9500 .
C22A C23A 1.376(7) .
C22A H22A 0.9500 .
C23A C24A 1.359(7) .
C23A H23A 0.9500 .
C24A C25A 1.401(4) .
C24A H24A 0.9500 .
C25A H25A 0.9500 .
C26A C28A 1.386(4) .
C26A C27A 1.446(3) .
C27A H27A 0.9500 .
C28A C29A 1.400(4) .
C28A H28A 0.9500 .
C29A C30A 1.374(4) .
C29A H29A 0.9500 .
C30A C31A 1.384(4) .
C30A H30A 0.9500 .
C31A C32A 1.465(4) .
C32A C33A 1.394(4) .
C33A C34A 1.363(5) .
C33A H33A 0.9500 .
C34A C35A 1.389(6) .
C34A H34A 0.9500 .
C35A C36A 1.385(4) .
C35A H35A 0.9500 .
C36A H36A 0.9500 .
Fe1B N5B 1.867(2) 6_544
Fe1B N2B 1.871(2) .
Fe1B N3B 1.974(2) .
Fe1B N1B 1.975(2) .
Fe1B N4B 1.975(2) 6_544
Fe1B N6B 1.986(2) 6_544
N1B C1B 1.339(3) .
N1B C5B 1.359(3) .
N2B C6B 1.346(3) .
N2B C10B 1.354(3) .
N3B C11B 1.288(3) .
N3B C12B 1.480(3) .
N4B C26B 1.292(3) .
N4B C13B 1.482(3) .
N4B Fe1B 1.975(2) 6_544
N5B C31B 1.346(3) .
N5B C27B 1.348(4) .
N5B Fe1B 1.867(2) 6_544
N6B C36B 1.340(4) .
N6B C32B 1.355(4) .
N6B Fe1B 1.986(2) 6_544
C1B C2B 1.380(4) .
C1B H1BA 0.9500 .
C2B C3B 1.376(5) .
C2B H2BA 0.9500 .
C3B C4B 1.387(5) .
C3B H3BA 0.9500 .
C4B C5B 1.382(4) .
C4B H4BA 0.9500 .
C5B C6B 1.475(4) .
C6B C7B 1.386(4) .
C7B C8B 1.380(5) .
C7B H7BA 0.9500 .
C8B C9B 1.386(4) .
C8B H8BA 0.9500 .
C9B C10B 1.379(4) .
C9B H9BA 0.9500 .
C10B C11B 1.449(3) .
C11B H11B 0.9500 .
C12B C14B 1.524(3) .
C12B C13B 1.562(3) .
C12B H12B 1.0000 .
C13B C20B 1.520(3) .
C13B H13B 1.0000 .
C14B C15B 1.363(5) .
C14B C19B 1.389(5) .
C15B C16B 1.384(5) .
C15B H15B 0.9500 .
C16B C17B 1.371(8) .
C16B H16B 0.9500 .
C17B C18B 1.347(8) .
C17B H17B 0.9500 .
C18B C19B 1.394(6) .
C18B H18B 0.9500 .
C19B H19B 0.9500 .
C20B C25B 1.374(4) .
C20B C21B 1.389(4) .
C21B C22B 1.388(5) .
C21B H21B 0.9500 .
C22B C23B 1.361(8) .
C22B H22B 0.9500 .
C23B C24B 1.364(8) .
C23B H23B 0.9500 .
C24B C25B 1.389(5) .
C24B H24B 0.9500 .
C25B H25B 0.9500 .
C26B C27B 1.445(4) .
C26B H26B 0.9500 .
C27B C28B 1.389(4) .
C28B C29B 1.389(6) .
C28B H28B 0.9500 .
C29B C30B 1.354(6) .
C29B H29B 0.9500 .
C30B C31B 1.396(5) .
C30B H30B 0.9500 .
C31B C32B 1.458(5) .
C32B C33B 1.398(4) .
C33B C34B 1.364(8) .
C33B H33B 0.9500 .
C34B C35B 1.388(8) .
C34B H34B 0.9500 .
C35B C36B 1.385(5) .
C35B H35B 0.9500 .
C36B H36B 0.9500 .
P1 F14 1.543(3) .
P1 F11 1.546(4) .
P1 F10 1.558(4) .
P1 F15 1.588(4) .
P1 F13 1.606(3) .
P1 F12 1.617(4) .
P2 F23' 1.349(11) .
P2 F21' 1.436(7) .
P2 F25 1.457(5) .
P2 F22 1.532(6) .
P2 F24' 1.587(10) .
P2 F20 1.591(4) .
P2 F23 1.593(4) .
P2 F25' 1.671(12) .
P2 F21 1.673(4) .
P2 F24 1.689(5) .
P2 F22' 1.720(8) .
P2 F20' 1.854(8) .
P3 F34 1.588(3) .
P3 F32 1.588(3) .
P3 F35 1.591(3) .
P3 F33 1.594(3) .
P3 F30 1.596(3) .
P3 F31 1.599(3) .
P4 F42 1.455(9) .
P4 F41' 1.494(6) 6_654
P4 F41' 1.494(6) .
P4 F43 1.562(7) .
P4 F43 1.562(7) 6_654
P4 F41 1.588(14) .
P4 F40 1.591(3) .
P4 F40 1.591(3) 6_654
P4 F42' 1.603(7) 6_654
P4 F42' 1.603(7) .
P5 F52' 1.440(5) .
P5 F52' 1.440(5) 6_544
P5 F51' 1.514(6) .
P5 F51' 1.514(6) 6_544
P5 F50 1.570(2) 6_544
P5 F50 1.570(2) .
P5 F52 1.619(6) 6_544
P5 F52 1.619(6) .
P5 F51 1.675(5) 6_544
P5 F51 1.675(5) .
F52 F52 1.525(19) 6_544
F51' F51' 0.944(15) 6_544
O100 C100 1.207(5) .
C100 C101 1.484(6) .
C100 C102 1.492(5) .
C101 H10A 0.9800 .
C101 H10B 0.9800 .
C101 H10C 0.9800 .
C102 H10D 0.9800 .
C102 H10E 0.9800 .
C102 H10F 0.9800 .
O200 C200 1.197(5) .
C200 C202 1.498(8) .
C200 C201 1.504(8) .
C201 H20A 0.9800 .
C201 H20B 0.9800 .
C201 H20C 0.9800 .
C202 H20D 0.9800 .
C202 H20E 0.9800 .
C202 H20F 0.9800 .
N300 C300 1.145(11) .
C300 C301 1.457(12) .
C301 H30C 0.9800 .
C301 H30D 0.9800 .
C301 H30E 0.9800 .
N400 C400 1.154(12) .
C400 C401 1.457(14) .
C401 H40A 0.9800 .
C401 H40B 0.9800 .
C401 H40C 0.9800 .
